data_9014278
loop_
_publ_author_name
'Sanchez, M.'
'Garcia-Romero E'
'Suarez, M.'
'Silva, I.'
'Fuentes-Montero L'
'Martinez-Criado G'

_publ_section_title
;
 Variability in sepiolite: Diffraction studies
 Note: Sample BAT225
 Note: T = 225 C
;
_journal_name_full 'American Mineralogist'
_journal_page_first 1443
_journal_page_last 1454
_journal_paper_doi 10.2138/am.2011.3761
_journal_volume 96
_journal_year 2011
_chemical_compound_source 'Batallones, Madrid, Spain'
_chemical_formula_sum 'H6 Mg3.592 O19 Si6'
_chemical_name_mineral Sepiolite
_space_group_IT_number 52
_symmetry_space_group_name_Hall '-P 2ab 2n'
_symmetry_space_group_name_H-M 'P n c n'
_cell_angle_alpha 90
_cell_angle_beta 90
_cell_angle_gamma 90
_cell_formula_units_Z 4
_cell_length_a 13.2608
_cell_length_b 27.0559
_cell_length_c 5.2671
_cell_volume 1889.745
_database_code_amcsd 0018529
_exptl_crystal_density_diffrn 1.989
_cod_original_formula_sum 'Si6 Mg3.592 O19 H6'
_cod_database_code 9014278

loop_
_space_group_symop_operation_xyz
x,y,z
1/2-x,1/2+y,1/2+z
1/2+x,1/2-y,1/2-z
1/2+x,1/2+y,-z
1/2-x,1/2-y,z
x,-y,1/2+z
-x,y,1/2-z
-x,-y,-z

loop_
_atom_site_label
_atom_site_fract_x
_atom_site_fract_y
_atom_site_fract_z
_atom_site_occupancy
_atom_site_U_iso_or_equiv
_atom_site_type_symbol
_atom_site_attached_hydrogens
Si1 0.19170 0.02960 0.58300 1.00000 0.00570 Si 0
Si2 0.20610 0.14210 0.56400 1.00000 0.00570 Si 0
Si3 0.21310 0.19430 0.07300 1.00000 0.00570 Si 0
Mg1 0.00000 0.02280 0.25000 0.89800 0.01684 Mg 0
Mg2 0.00000 0.09030 0.75000 0.89800 0.01684 Mg 0
Mg3 0.00000 0.14820 0.25000 0.89800 0.01684 Mg 0
Mg4 0.00000 0.20230 0.75000 0.89800 0.01684 Mg 0
O9 0.25000 0.25000 0.10300 1.00000 0.01406 O 0
O1 0.09150 0.02620 0.57600 1.00000 0.01406 O 0
O3 0.07590 0.14900 0.56000 1.00000 0.01406 O 0
O4 0.11020 0.19680 0.07800 1.00000 0.01406 O 0
O5 0.26270 0.00530 0.34400 1.00000 0.01406 O 0
O6 0.23630 0.09330 0.58200 1.00000 0.01406 O 0
O7 0.26550 0.16480 0.32600 1.00000 0.01406 O 0
O8 0.26760 0.16720 0.78700 1.00000 0.01406 O 0
O-H2 0.08090 0.08630 0.07000 1.00000 0.01406 O 1
Wat10 0.06070 0.25200 0.59800 1.00000 0.01406 O 2

loop_
_cod_changelog_entry_id
_cod_changelog_entry_author
_cod_changelog_entry_date
_cod_changelog_entry_text
1
;cod-tools version 3.8.0
Id: cif_guess_AMCSD_atom_types 9574 2023-05-10 09:00:05Z saulius
;
2023-05-10T18:55:03+03:00
;Derived atom types and hydrogen counts
from atom names that follow the AMCSD naming convention
(Wat == water, O-H == hydroxyl).
;

loop_
_cod_related_entry_id
_cod_related_entry_database
_cod_related_entry_code
1 AMCSD 0018529
